data_7016458
loop_
_publ_author_name
'Zhu, Tianxiang'
'Qin, Jingui'
'Halasyamani, P. Shiv'

_publ_section_title
;
 Synthesis and structure of A(4)V(6)[Te(2)(4+)Te(6+)]O(24) (A = K,
 Rb)-two new quaternary mixed-valent tellurium oxides.
;
_journal_issue 34
_journal_name_full 'Dalton transactions (Cambridge, England : 2003)'
_journal_page_first 8527
_journal_page_last 8532
_journal_paper_doi 10.1039/c1dt10538h
_journal_volume 40
_journal_year 2011
_chemical_formula_sum 'O24 Rb4 Te3 V6'
_chemical_formula_weight 1414.32
_chemical_name_systematic
;
?
;
_space_group_IT_number 167
_symmetry_cell_setting trigonal
_symmetry_space_group_name_Hall '-R 3 2"c'
_symmetry_space_group_name_H-M 'R -3 c :H'
_atom_sites_solution_primary direct
_atom_sites_solution_secondary difmap
_cell_angle_alpha 90.00
_cell_angle_beta 90.00
_cell_angle_gamma 120.00
_cell_formula_units_Z 6
_cell_length_a 9.8399(9)
_cell_length_b 9.8399(9)
_cell_length_c 43.012(4)
_cell_measurement_temperature 296(2)
_cell_volume 3606.6(6)
_computing_structure_refinement 'SHELXL-97 (Sheldrick, 1997)'
_computing_structure_solution 'SHELXS-97 (Sheldrick, 1990)'
_diffrn_ambient_temperature 296(2)
_diffrn_measured_fraction_theta_full 1.000
_diffrn_measured_fraction_theta_max 1.000
_diffrn_radiation_monochromator graphite
_diffrn_radiation_source 'fine-focus sealed tube'
_diffrn_radiation_type MoK\a
_diffrn_radiation_wavelength 0.71073
_diffrn_reflns_av_R_equivalents 0.0383
_diffrn_reflns_av_sigmaI/netI 0.0271
_diffrn_reflns_limit_h_max 11
_diffrn_reflns_limit_h_min -11
_diffrn_reflns_limit_k_max 11
_diffrn_reflns_limit_k_min -11
_diffrn_reflns_limit_l_max 26
_diffrn_reflns_limit_l_min -51
_diffrn_reflns_number 5558
_diffrn_reflns_theta_full 25.06
_diffrn_reflns_theta_max 25.06
_diffrn_reflns_theta_min 2.57
_exptl_absorpt_coefficient_mu 13.951
_exptl_absorpt_correction_T_max 0.6796
_exptl_absorpt_correction_T_min 0.6796
_exptl_absorpt_correction_type multi-scan
_exptl_crystal_colour yellow
_exptl_crystal_density_diffrn 3.907
_exptl_crystal_density_method 'not measured'
_exptl_crystal_description cubic
_exptl_crystal_F_000 3804
_exptl_crystal_size_max 0.03
_exptl_crystal_size_mid 0.03
_exptl_crystal_size_min 0.03
_refine_diff_density_max 0.602
_refine_diff_density_min -0.990
_refine_diff_density_rms 0.135
_refine_ls_extinction_coef 0.000029(13)
_refine_ls_goodness_of_fit_ref 1.061
_refine_ls_matrix_type full
_refine_ls_number_parameters 58
_refine_ls_number_reflns 718
_refine_ls_number_restraints 0
_refine_ls_restrained_S_all 1.061
_refine_ls_R_factor_all 0.0301
_refine_ls_R_factor_gt 0.0206
_refine_ls_shift/su_max 0.000
_refine_ls_shift/su_mean 0.000
_refine_ls_structure_factor_coef Fsqd
_refine_ls_weighting_details 'calc w=1/[\s^2^(Fo^2^)+(0.0234P)^2^+1.0851P] where P=(Fo^2^+2Fc^2^)/3'
_refine_ls_weighting_scheme calc
_refine_ls_wR_factor_gt 0.0473
_refine_ls_wR_factor_ref 0.0493
_reflns_number_gt 594
_reflns_number_total 718
_reflns_threshold_expression >2sigma(I)
_cod_data_source_file c1dt10538h.txt
_cod_data_source_block Rb4Te3V6O24
_cod_depositor_comments
;
The following automatic conversions were performed:

'_symmetry_cell_setting' value 'Trigonal' changed to 'trigonal'
according to /home/saulius/struct/CIF-dictionaries/cif_core.dic
dictionary named 'cif_core.dic' version 2.4.1 from 2010-06-29.

Automatic conversion script
Id: cif_fix_values 1715 2011-07-08 13:25:40Z adriana 
;
_cod_original_sg_symbol_H-M R-3c
_cod_database_code 7016458

loop_
_symmetry_equiv_pos_as_xyz
'x, y, z'
'-y, x-y, z'
'-x+y, -x, z'
'y, x, -z+1/2'
'x-y, -y, -z+1/2'
'-x, -x+y, -z+1/2'
'x+2/3, y+1/3, z+1/3'
'-y+2/3, x-y+1/3, z+1/3'
'-x+y+2/3, -x+1/3, z+1/3'
'y+2/3, x+1/3, -z+5/6'
'x-y+2/3, -y+1/3, -z+5/6'
'-x+2/3, -x+y+1/3, -z+5/6'
'x+1/3, y+2/3, z+2/3'
'-y+1/3, x-y+2/3, z+2/3'
'-x+y+1/3, -x+2/3, z+2/3'
'y+1/3, x+2/3, -z+7/6'
'x-y+1/3, -y+2/3, -z+7/6'
'-x+1/3, -x+y+2/3, -z+7/6'
'-x, -y, -z'
'y, -x+y, -z'
'x-y, x, -z'
'-y, -x, z-1/2'
'-x+y, y, z-1/2'
'x, x-y, z-1/2'
'-x+2/3, -y+1/3, -z+1/3'
'y+2/3, -x+y+1/3, -z+1/3'
'x-y+2/3, x+1/3, -z+1/3'
'-y+2/3, -x+1/3, z-1/6'
'-x+y+2/3, y+1/3, z-1/6'
'x+2/3, x-y+1/3, z-1/6'
'-x+1/3, -y+2/3, -z+2/3'
'y+1/3, -x+y+2/3, -z+2/3'
'x-y+1/3, x+2/3, -z+2/3'
'-y+1/3, -x+2/3, z+1/6'
'-x+y+1/3, y+2/3, z+1/6'
'x+1/3, x-y+2/3, z+1/6'

loop_
_atom_site_label
_atom_site_type_symbol
_atom_site_fract_x
_atom_site_fract_y
_atom_site_fract_z
_atom_site_U_iso_or_equiv
_atom_site_adp_type
_atom_site_occupancy
_atom_site_symmetry_multiplicity
_atom_site_calc_flag
_atom_site_refinement_flags
Te1 Te 0.3333 0.6667 0.017735(13) 0.01201(17) Uani 1 3 d S
Te2 Te 0.6667 0.3333 0.0833 0.0129(2) Uani 1 6 d S
Rb1 Rb 0.0000 0.0000 0.0000 0.0559(5) Uani 1 6 d S
Rb2 Rb 0.06539(7) 0.3333 0.0833 0.0239(2) Uani 1 2 d S
V1 V 0.39010(10) 0.35828(10) 0.03731(2) 0.0153(2) Uani 1 1 d .
O1 O 0.3420(4) 0.5134(4) 0.04287(7) 0.0150(8) Uani 1 1 d .
O2 O 0.5767(4) 0.4245(4) 0.05709(8) 0.0187(8) Uani 1 1 d .
O3 O 0.2481(4) 0.2002(4) 0.05255(9) 0.0243(9) Uani 1 1 d .
O4 O 0.4040(5) 0.3196(4) 0.00084(9) 0.0287(9) Uani 1 1 d .

loop_
_atom_site_aniso_label
_atom_site_aniso_U_11
_atom_site_aniso_U_22
_atom_site_aniso_U_33
_atom_site_aniso_U_23
_atom_site_aniso_U_13
_atom_site_aniso_U_12
Te1 0.0112(2) 0.0112(2) 0.0136(3) 0.000 0.000 0.00562(10)
Te2 0.0103(3) 0.0103(3) 0.0180(5) 0.000 0.000 0.00515(13)
Rb1 0.0648(8) 0.0648(8) 0.0380(11) 0.000 0.000 0.0324(4)
Rb2 0.0165(3) 0.0255(4) 0.0327(5) 0.0059(4) 0.00294(18) 0.0127(2)
V1 0.0139(5) 0.0134(5) 0.0198(5) 0.0003(4) 0.0008(4) 0.0078(4)
O1 0.0139(19) 0.0128(18) 0.020(2) 0.0018(16) 0.0006(17) 0.0080(16)
O2 0.0171(19) 0.0167(19) 0.025(2) 0.0027(17) -0.0024(17) 0.0109(16)
O3 0.021(2) 0.019(2) 0.033(2) 0.0043(19) 0.0039(19) 0.0098(18)
O4 0.036(2) 0.029(2) 0.020(2) -0.0027(18) -0.0001(19) 0.0151(19)

loop_
_atom_type_symbol
_atom_type_description
_atom_type_scat_dispersion_real
_atom_type_scat_dispersion_imag
_atom_type_scat_source
O O 0.0106 0.0060 'International Tables Vol C Tables 4.2.6.8 and 6.1.1.4'
V V 0.3005 0.5294 'International Tables Vol C Tables 4.2.6.8 and 6.1.1.4'
Rb Rb -0.9393 2.9676 'International Tables Vol C Tables 4.2.6.8 and 6.1.1.4'
Te Te -0.5308 1.6751 'International Tables Vol C Tables 4.2.6.8 and 6.1.1.4'

loop_
_geom_angle_atom_site_label_1
_geom_angle_atom_site_label_2
_geom_angle_atom_site_label_3
_geom_angle
_geom_angle_site_symmetry_1
_geom_angle_site_symmetry_3
O1 Te1 O1 90.57(14) 3_565 2_665
O1 Te1 O1 90.57(14) 3_565 .
O1 Te1 O1 90.57(14) 2_665 .
O1 Te1 Rb2 40.62(10) 3_565 3_565
O1 Te1 Rb2 52.00(10) 2_665 3_565
O1 Te1 Rb2 101.66(10) . 3_565
O1 Te1 Rb2 101.66(10) 3_565 2_665
O1 Te1 Rb2 40.62(10) 2_665 2_665
O1 Te1 Rb2 52.00(10) . 2_665
Rb2 Te1 Rb2 78.375(11) 3_565 2_665
O1 Te1 Rb2 52.00(10) 3_565 .
O1 Te1 Rb2 101.66(10) 2_665 .
O1 Te1 Rb2 40.62(10) . .
Rb2 Te1 Rb2 78.375(11) 3_565 .
Rb2 Te1 Rb2 78.375(11) 2_665 .
O2 Te2 O2 88.70(15) 18_654 17_554
O2 Te2 O2 88.70(15) 18_654 16_544
O2 Te2 O2 88.70(15) 17_554 16_544
O2 Te2 O2 179.6(2) 18_654 2_655
O2 Te2 O2 91.0(2) 17_554 2_655
O2 Te2 O2 91.6(2) 16_544 2_655
O2 Te2 O2 91.6(2) 18_654 3_665
O2 Te2 O2 179.6(2) 17_554 3_665
O2 Te2 O2 91.0(2) 16_544 3_665
O2 Te2 O2 88.70(15) 2_655 3_665
O2 Te2 O2 91.0(2) 18_654 .
O2 Te2 O2 91.6(2) 17_554 .
O2 Te2 O2 179.6(2) 16_544 .
O2 Te2 O2 88.70(15) 2_655 .
O2 Te2 O2 88.70(15) 3_665 .
O2 Te2 Rb2 90.18(10) 18_654 1_655
O2 Te2 Rb2 134.22(10) 17_554 1_655
O2 Te2 Rb2 45.52(10) 16_544 1_655
O2 Te2 Rb2 90.18(10) 2_655 1_655
O2 Te2 Rb2 45.52(10) 3_665 1_655
O2 Te2 Rb2 134.22(10) . 1_655
O2 Te2 Rb2 134.22(10) 18_654 3
O2 Te2 Rb2 45.52(10) 17_554 3
O2 Te2 Rb2 90.18(10) 16_544 3
O2 Te2 Rb2 45.52(10) 2_655 3
O2 Te2 Rb2 134.22(10) 3_665 3
O2 Te2 Rb2 90.18(10) . 3
Rb2 Te2 Rb2 120.0 1_655 3
O2 Te2 Rb2 45.52(10) 18_654 2_665
O2 Te2 Rb2 90.19(10) 17_554 2_665
O2 Te2 Rb2 134.22(10) 16_544 2_665
O2 Te2 Rb2 134.22(10) 2_655 2_665
O2 Te2 Rb2 90.18(10) 3_665 2_665
O2 Te2 Rb2 45.52(10) . 2_665
Rb2 Te2 Rb2 120.0 1_655 2_665
Rb2 Te2 Rb2 120.0 3 2_665
O3 Rb1 O3 180.00(16) 19 .
O3 Rb1 O3 75.19(10) 19 21
O3 Rb1 O3 104.81(10) . 21
O3 Rb1 O3 75.19(10) 19 20
O3 Rb1 O3 104.81(10) . 20
O3 Rb1 O3 75.19(10) 21 20
O3 Rb1 O3 104.81(10) 19 2
O3 Rb1 O3 75.19(10) . 2
O3 Rb1 O3 104.81(10) 21 2
O3 Rb1 O3 180.00(14) 20 2
O3 Rb1 O3 104.81(10) 19 3
O3 Rb1 O3 75.19(10) . 3
O3 Rb1 O3 180.00(14) 21 3
O3 Rb1 O3 104.81(10) 20 3
O3 Rb1 O3 75.19(10) 2 3
O3 Rb1 O4 135.34(9) 19 .
O3 Rb1 O4 44.66(9) . .
O3 Rb1 O4 70.41(9) 21 .
O3 Rb1 O4 69.21(9) 20 .
O3 Rb1 O4 110.79(9) 2 .
O3 Rb1 O4 109.59(9) 3 .
O3 Rb1 O4 44.66(9) 19 19
O3 Rb1 O4 135.34(9) . 19
O3 Rb1 O4 109.59(9) 21 19
O3 Rb1 O4 110.79(9) 20 19
O3 Rb1 O4 69.21(9) 2 19
O3 Rb1 O4 70.41(9) 3 19
O4 Rb1 O4 180.0(2) . 19
O3 Rb1 O4 110.79(9) 19 21
O3 Rb1 O4 69.21(9) . 21
O3 Rb1 O4 44.66(9) 21 21
O3 Rb1 O4 109.59(9) 20 21
O3 Rb1 O4 70.41(9) 2 21
O3 Rb1 O4 135.34(9) 3 21
O4 Rb1 O4 60.010(2) . 21
O4 Rb1 O4 119.990(2) 19 21
O3 Rb1 O4 69.21(9) 19 3
O3 Rb1 O4 110.79(9) . 3
O3 Rb1 O4 135.34(9) 21 3
O3 Rb1 O4 70.41(9) 20 3
O3 Rb1 O4 109.59(9) 2 3
O3 Rb1 O4 44.66(9) 3 3
O4 Rb1 O4 119.990(2) . 3
O4 Rb1 O4 60.010(2) 19 3
O4 Rb1 O4 180.00(17) 21 3
O3 Rb1 O4 70.41(9) 19 2
O3 Rb1 O4 109.59(9) . 2
O3 Rb1 O4 69.21(9) 21 2
O3 Rb1 O4 135.34(9) 20 2
O3 Rb1 O4 44.66(9) 2 2
O3 Rb1 O4 110.79(9) 3 2
O4 Rb1 O4 119.990(2) . 2
O4 Rb1 O4 60.010(2) 19 2
O4 Rb1 O4 60.010(2) 21 2
O4 Rb1 O4 119.990(2) 3 2
O3 Rb1 O4 109.59(9) 19 20
O3 Rb1 O4 70.41(9) . 20
O3 Rb1 O4 110.79(9) 21 20
O3 Rb1 O4 44.66(9) 20 20
O3 Rb1 O4 135.34(9) 2 20
O3 Rb1 O4 69.21(9) 3 20
O4 Rb1 O4 60.010(2) . 20
O4 Rb1 O4 119.990(2) 19 20
O4 Rb1 O4 119.990(2) 21 20
O4 Rb1 O4 60.010(2) 3 20
O4 Rb1 O4 180.00(12) 2 20
O2 Rb2 O2 55.67(13) 16_444 3_565
O2 Rb2 O1 100.68(9) 16_444 17_554
O2 Rb2 O1 155.77(9) 3_565 17_554
O2 Rb2 O1 155.77(9) 16_444 .
O2 Rb2 O1 100.68(9) 3_565 .
O1 Rb2 O1 103.31(12) 17_554 .
O2 Rb2 O3 130.52(10) 16_444 17_554
O2 Rb2 O3 142.36(9) 3_565 17_554
O1 Rb2 O3 55.33(9) 17_554 17_554
O1 Rb2 O3 63.74(9) . 17_554
O2 Rb2 O3 142.36(9) 16_444 .
O2 Rb2 O3 130.52(10) 3_565 .
O1 Rb2 O3 63.74(9) 17_554 .
O1 Rb2 O3 55.33(9) . .
O3 Rb2 O3 70.81(14) 17_554 .
O2 Rb2 O3 71.82(10) 16_444 18_554
O2 Rb2 O3 66.69(10) 3_565 18_554
O1 Rb2 O3 114.08(9) 17_554 18_554
O1 Rb2 O3 95.08(9) . 18_554
O3 Rb2 O3 80.21(14) 17_554 18_554
O3 Rb2 O3 145.33(4) . 18_554
O2 Rb2 O3 66.69(10) 16_444 2
O2 Rb2 O3 71.81(10) 3_565 2
O1 Rb2 O3 95.08(9) 17_554 2
O1 Rb2 O3 114.08(9) . 2
O3 Rb2 O3 145.33(4) 17_554 2
O3 Rb2 O3 80.21(14) . 2
O3 Rb2 O3 132.82(14) 18_554 2
O2 Rb2 O1 55.29(9) 16_444 16_444
O2 Rb2 O1 105.90(8) 3_565 16_444
O1 Rb2 O1 50.35(11) 17_554 16_444
O1 Rb2 O1 147.71(3) . 16_444
O3 Rb2 O1 102.70(9) 17_554 16_444
O3 Rb2 O1 93.00(9) . 16_444
O3 Rb2 O1 112.01(9) 18_554 16_444
O3 Rb2 O1 59.44(9) 2 16_444
O2 Rb2 O1 105.90(8) 16_444 3_565
O2 Rb2 O1 55.29(9) 3_565 3_565
O1 Rb2 O1 147.71(3) 17_554 3_565
O1 Rb2 O1 50.35(11) . 3_565
O3 Rb2 O1 93.01(9) 17_554 3_565
O3 Rb2 O1 102.70(9) . 3_565
O3 Rb2 O1 59.44(9) 18_554 3_565
O3 Rb2 O1 112.01(9) 2 3_565
O1 Rb2 O1 160.77(11) 16_444 3_565
O2 Rb2 V1 121.20(7) 16_444 17_554
O2 Rb2 V1 165.07(7) 3_565 17_554
O1 Rb2 V1 29.68(6) 17_554 17_554
O1 Rb2 V1 80.07(6) . 17_554
O3 Rb2 V1 25.84(7) 17_554 17_554
O3 Rb2 V1 62.09(7) . 17_554
O3 Rb2 V1 98.38(7) 18_554 17_554
O3 Rb2 V1 121.74(7) 2 17_554
O1 Rb2 V1 78.92(6) 16_444 17_554
O1 Rb2 V1 118.19(6) 3_565 17_554
O2 Rb2 V1 165.06(7) 16_444 .
O2 Rb2 V1 121.20(7) 3_565 .
O1 Rb2 V1 80.07(6) 17_554 .
O1 Rb2 V1 29.68(6) . .
O3 Rb2 V1 62.09(7) 17_554 .
O3 Rb2 V1 25.84(7) . .
O3 Rb2 V1 121.74(7) 18_554 .
O3 Rb2 V1 98.37(7) 2 .
O1 Rb2 V1 118.19(6) 16_444 .
O1 Rb2 V1 78.92(6) 3_565 .
V1 Rb2 V1 65.88(3) 17_554 .
O3 V1 O4 107.2(2) . .
O3 V1 O2 112.65(17) . .
O4 V1 O2 110.13(18) . .
O3 V1 O1 106.87(16) . .
O4 V1 O1 114.01(18) . .
O2 V1 O1 106.02(15) . .
O3 V1 Rb2 54.04(12) . .
O4 V1 Rb2 132.41(15) . .
O2 V1 Rb2 117.45(11) . .
O1 V1 Rb2 53.34(10) . .
O3 V1 Rb2 124.54(14) . 2_665
O4 V1 Rb2 127.85(14) . 2_665
O2 V1 Rb2 46.73(11) . 2_665
O1 V1 Rb2 59.29(10) . 2_665
Rb2 V1 Rb2 87.85(2) . 2_665
O3 V1 Rb1 48.23(13) . .
O4 V1 Rb1 64.40(14) . .
O2 V1 Rb1 148.00(11) . .
O1 V1 Rb1 104.60(11) . .
Rb2 V1 Rb1 74.857(16) . .
Rb2 V1 Rb1 161.80(3) 2_665 .
O3 V1 Rb2 34.65(12) . 3
O4 V1 Rb2 103.65(14) . 3
O2 V1 Rb2 82.67(11) . 3
O1 V1 Rb2 134.52(11) . 3
Rb2 V1 Rb2 82.641(19) . 3
Rb2 V1 Rb2 114.79(3) 2_665 3
Rb1 V1 Rb2 69.220(16) . 3
V1 O1 Te1 136.50(19) . .
V1 O1 Rb2 96.98(13) . .
Te1 O1 Rb2 114.78(13) . .
V1 O1 Rb2 92.44(12) . 2_665
Te1 O1 Rb2 101.28(12) . 2_665
Rb2 O1 Rb2 112.29(10) . 2_665
V1 O2 Te2 136.67(19) . .
V1 O2 Rb2 106.25(13) . 2_665
Te2 O2 Rb2 106.64(14) . 2_665
V1 O3 Rb2 100.12(15) . .
V1 O3 Rb2 127.58(17) . 3
Rb2 O3 Rb2 119.64(12) . 3
V1 O3 Rb1 109.45(17) . .
Rb2 O3 Rb1 98.12(10) . .
Rb2 O3 Rb1 97.89(10) 3 .
V1 O4 Rb1 91.63(15) . .

loop_
_geom_bond_atom_site_label_1
_geom_bond_atom_site_label_2
_geom_bond_distance
_geom_bond_site_symmetry_2
Te1 O1 1.891(3) 3_565
Te1 O1 1.891(3) 2_665
Te1 O1 1.891(3) .
Te1 Rb2 4.1259(5) 3_565
Te1 Rb2 4.1259(5) 2_665
Te1 Rb2 4.1259(5) .
Te2 O2 1.912(3) 18_654
Te2 O2 1.912(3) 17_554
Te2 O2 1.912(3) 16_544
Te2 O2 1.912(3) 2_655
Te2 O2 1.912(3) 3_665
Te2 O2 1.912(3) .
Te2 Rb2 3.9234(8) 1_655
Te2 Rb2 3.9234(8) 3
Te2 Rb2 3.9234(8) 2_665
Rb1 O3 3.184(4) 19
Rb1 O3 3.184(4) .
Rb1 O3 3.184(4) 21
Rb1 O3 3.184(4) 20
Rb1 O3 3.184(4) 2
Rb1 O3 3.184(4) 3
Rb1 O4 3.632(4) .
Rb1 O4 3.632(4) 19
Rb1 O4 3.632(4) 21
Rb1 O4 3.632(4) 3
Rb1 O4 3.632(4) 2
Rb1 O4 3.632(4) 20
Rb2 O2 2.922(3) 16_444
Rb2 O2 2.922(3) 3_565
Rb2 O1 2.959(3) 17_554
Rb2 O1 2.959(3) .
Rb2 O3 3.010(4) 17_554
Rb2 O3 3.010(4) .
Rb2 O3 3.021(3) 18_554
Rb2 O3 3.021(3) 2
Rb2 O1 3.315(3) 16_444
Rb2 O1 3.315(3) 3_565
Rb2 V1 3.6610(11) 17_554
Rb2 V1 3.6610(11) .
V1 O3 1.621(4) .
V1 O4 1.636(4) .
V1 O2 1.823(3) .
V1 O1 1.826(3) .
V1 Rb2 3.8525(10) 2_665
V1 Rb2 4.2108(10) 3
O1 Rb2 3.315(3) 2_665
O2 Rb2 2.922(3) 2_665
O3 Rb2 3.021(3) 3
